data_1535659
loop_
_publ_author_name
'Huang, Y.-X.'
'Li, M.-R.'
'Chen, H.-H.'
'Mi Jinxiao'
'Zhao, J.-T.'

_publ_section_title
;
 New Indium(III) Phosphate CsIn(PO3(OH))2 with a New Type of Structure
;
_journal_name_full 'Wuji Huaxue Xuebao'
_journal_page_first 1191
_journal_page_last 1196
_journal_volume 20
_journal_year 2004
_chemical_formula_sum 'Cs2 H4 In2 O16 P4'
_space_group_IT_number 14
_symmetry_space_group_name_Hall '-P 2ybc'
_symmetry_space_group_name_H-M 'P 1 21/c 1'
_cell_angle_alpha 90
_cell_angle_beta 93.849
_cell_angle_gamma 90
_cell_formula_units_Z 2
_cell_length_a 5.3286
_cell_length_b 9.1653
_cell_length_c 14.7839
_cell_volume 720.391
_citation_journal_id_ASTM WHUXEO
_cod_data_source_file Huang_WHUXEO_2004_885.cif
_cod_data_source_block H4Cs2In2O16P4
_cod_original_cell_volume 720.3908
_cod_original_formula_sum 'H4 Cs2 In2 O16 P4'
_cod_database_code 1535659

loop_
_symmetry_equiv_pos_as_xyz
x,y,z
-x,y+1/2,-z+1/2
-x,-y,-z
x,-y-1/2,z-1/2

loop_
_atom_site_label
_atom_site_type_symbol
_atom_site_fract_x
_atom_site_fract_y
_atom_site_fract_z
_atom_site_occupancy
_atom_site_U_iso_or_equiv
In1 In+3 0.24701 0.46234 0.14937 1 0.0
P2 P+5 -0.2311 0.24077 0.19189 1 0.0
H1 H+1 -0.25 0.264 0.059 1 0.0
O6 O-2 -0.1153 0.5369 0.1038 1 0.0
O1 O-2 0.2486 0.3186 0.0373 1 0.0
P1 P+5 0.2869 0.34724 -0.06178 1 0.0
O7 O-2 -0.2443 0.2062 0.0859 1 0.0
O4 O-2 -0.2172 -0.1943 0.1073 1 0.0
O3 O-2 0.5588 0.3441 0.2122 1 0.0
H2 H+1 -0.21 -0.207 0.157 1 0.0
O2 O-2 0.2618 0.5893 0.2681 1 0.0
O8 O-2 0.5633 0.377 -0.076 1 0.0
Cs1 Cs+1 0.26327 -0.00259 0.10896 1 0.0
O5 O-2 0.0299 0.3025 0.2203 1 0.0
